data_4514568
loop_
_publ_author_name
'Liu, Lizhen'
'Yao, Zizhu'
'Ye, Yingxiang'
'Liu, Chulong'
'Lin, Quanjie'
'Chen, Shimin'
'Xiang, Shengchang'
'Zhang, Zhangjing'

_publ_section_title
;
 Enhancement of Intrinsic Proton Conductivity and Aniline Sensitivity by
 Introducing Dye Molecules into the MOF Channel.
;
_journal_issue 18
_journal_name_full 'ACS applied materials &amp; interfaces'
_journal_page_first 16490
_journal_page_last 16495
_journal_paper_doi 10.1021/acsami.8b22327
_journal_volume 11
_journal_year 2019
_chemical_formula_moiety 'C11 H6 In0.5 N0.5 O2.67'
_chemical_formula_sum 'C11 H6 In0.5 N0.5 O2.67'
_chemical_formula_weight 245.24
_space_group_crystal_system cubic
_space_group_IT_number 223
_space_group_name_Hall '-P 4n 2 3'
_space_group_name_H-M_alt 'P m -3 n'
_symmetry_space_group_name_Hall '-P 4n 2 3'
_symmetry_space_group_name_H-M 'P m -3 n'
_atom_sites_solution_hydrogens mixed
_atom_sites_solution_primary iterative
_audit_creation_date 2018-12-17
_audit_creation_method
;
Olex2 1.2
(compiled 2018.05.29 svn.r3508 for OlexSys, GUI svn.r5506)
;
_cell_angle_alpha 90
_cell_angle_beta 90
_cell_angle_gamma 90
_cell_formula_units_Z 48
_cell_length_a 36.2108(3)
_cell_length_b 36.2108(3)
_cell_length_c 36.2108(3)
_cell_measurement_reflns_used 25494
_cell_measurement_temperature 99.96(12)
_cell_measurement_theta_max 73.5570
_cell_measurement_theta_min 3.8220
_cell_volume 47480.4(7)
_computing_molecular_graphics 'Olex2 (Dolomanov et al., 2009)'
_computing_publication_material 'Olex2 (Dolomanov et al., 2009)'
_computing_structure_refinement 'ShelXL (Sheldrick, 2015)'
_computing_structure_solution 'olex2.solve (Bourhis et al., 2015)'
_diffrn_ambient_temperature 99.96(12)
_diffrn_measured_fraction_theta_full 0.980
_diffrn_measured_fraction_theta_max 0.994
_diffrn_measurement_device_type 'SuperNova, Dual, Cu at zero, Atlas'
_diffrn_radiation_type CuK\a
_diffrn_radiation_wavelength 1.54184
_diffrn_reflns_av_R_equivalents 0.0996
_diffrn_reflns_av_unetI/netI 0.0320
_diffrn_reflns_Laue_measured_fraction_full 0.980
_diffrn_reflns_Laue_measured_fraction_max 0.994
_diffrn_reflns_limit_h_max 25
_diffrn_reflns_limit_h_min -43
_diffrn_reflns_limit_k_max 43
_diffrn_reflns_limit_k_min -39
_diffrn_reflns_limit_l_max 28
_diffrn_reflns_limit_l_min -43
_diffrn_reflns_number 129982
_diffrn_reflns_point_group_measured_fraction_full 0.980
_diffrn_reflns_point_group_measured_fraction_max 0.994
_diffrn_reflns_theta_full 67.684
_diffrn_reflns_theta_max 67.020
_diffrn_reflns_theta_min 3.452
_exptl_absorpt_coefficient_mu 2.466
_exptl_crystal_colour 'clear pinkish red'
_exptl_crystal_colour_lustre clear
_exptl_crystal_colour_modifier pinkish
_exptl_crystal_colour_primary red
_exptl_crystal_density_diffrn 0.412
_exptl_crystal_description cube
_exptl_crystal_F_000 5824
_exptl_crystal_size_max 0.02
_exptl_crystal_size_mid 0.02
_exptl_crystal_size_min 0.02
_refine_diff_density_max 2.580
_refine_diff_density_min -0.864
_refine_diff_density_rms 0.083
_refine_ls_extinction_method none
_refine_ls_goodness_of_fit_ref 1.014
_refine_ls_hydrogen_treatment constr
_refine_ls_matrix_type full
_refine_ls_number_parameters 128
_refine_ls_number_reflns 7401
_refine_ls_number_restraints 175
_refine_ls_restrained_S_all 1.098
_refine_ls_R_factor_all 0.1239
_refine_ls_R_factor_gt 0.0963
_refine_ls_shift/su_max 0.000
_refine_ls_shift/su_mean 0.000
_refine_ls_structure_factor_coef Fsqd
_refine_ls_weighting_details
;
 w=1/[\s^2^(Fo^2^)+(0.1639P)^2^+67.3142P]
 where P=(Fo^2^+2Fc^2^)/3
;
_refine_ls_weighting_scheme calc
_refine_ls_wR_factor_gt 0.2531
_refine_ls_wR_factor_ref 0.2932
_reflns_Friedel_coverage 0.000
_reflns_number_gt 4895
_reflns_number_total 7401
_reflns_threshold_expression 'I > 2\s(I)'
_cod_data_source_file am8b22327_si_003.cif
_cod_data_source_block dye-FJU-10
_cod_original_cell_volume 47480.5(10)
_cod_original_formula_sum 'C11 H6 In0.50 N0.50 O2.67'
_cod_database_code 4514568
_shelxl_version_number 2013-2
_shelx_space_group_comment
;
The symmetry employed for this shelxl refinement is uniquely defined
by the following loop, which should always be used as a source of
symmetry information in preference to the above space-group names.
They are only intended as comments.
;
_shelx_estimated_absorpt_t_max 0.952
_shelx_estimated_absorpt_t_min 0.952
_olex2_refinement_description
;
1. Fixed Uiso
 At 1.2 times of:
  All C(H) groups
 At 1.5 times of:
  All O(H,H) groups
2. Restrained distances
 C12-C11
 1.39 with sigma of 0.02
3. Rigid bond restraints
 In1, O2, O1W, O3, H1WB, H1WA, C1, O4, C2, C4, C3, C5, H4, H3, C6, H5, C7, H6,
 C8, N1, C9, H9, C10, C11, C12
 with sigma for 1-2 distances of 0.01 and sigma for 1-3 distances of 0.01
4. Uiso/Uaniso restraints and constraints
C2 \\sim O2 \\sim O3 \\sim O1W \\sim O4 \\sim C1 \\sim C4 \\sim C3 \\sim C5
\\sim C6 \\sim C7 \\sim C8 \\sim N1 \\sim C9 \\sim C10 \\sim C11 \\sim C12:
within 1.7A with sigma of 0.02 and sigma for terminal atoms of 0.04
C1 \\sim O2 \\sim O3 \\sim O1W \\sim O4 \\sim C2 \\sim C4 \\sim C3 \\sim C5
\\sim C6 \\sim C7 \\sim C8 \\sim N1 \\sim C9 \\sim C10 \\sim C11 \\sim C12:
within 1.7A with sigma of 0.01 and sigma for terminal atoms of 0.02
In1 \\sim O2 \\sim O1W \\sim O3 \\sim H1WB \\sim H1WA \\sim C1 \\sim O4 \\sim
C2 \\sim C4 \\sim C3 \\sim C5 \\sim H4 \\sim H3 \\sim C6 \\sim H5 \\sim C7
\\sim H6 \\sim C8 \\sim N1 \\sim C9 \\sim H9 \\sim C10 \\sim C11 \\sim C12:
within 1.7A with sigma of 0.04 and sigma for terminal atoms of 0.08
5. Others
 Fixed Sof: H1WA(0.5) H1WB(0.5)
6.a Rotating group:
 O1W(H1WA,H1WB)
6.b Aromatic/amide H refined with riding coordinates:
 C5(H5), C4(H4), C3(H3), C6(H6), C9(H9)
6.c Fitted hexagon refined as free rotating group:
 C5(C4,C2,C3,C6,C7)
;
_olex2_submission_special_instructions 'No special instructions were received'

loop_
_space_group_symop_operation_xyz
'x, y, z'
'-y+1/2, x+1/2, z+1/2'
'-x, -y, z'
'y+1/2, -x+1/2, z+1/2'
'x+1/2, -z+1/2, y+1/2'
'x, -y, -z'
'x+1/2, z+1/2, -y+1/2'
'z+1/2, y+1/2, -x+1/2'
'-x, y, -z'
'-z+1/2, y+1/2, x+1/2'
'z, x, y'
'y, z, x'
'-y, -z, x'
'z, -x, -y'
'-y, z, -x'
'-z, -x, y'
'-z, x, -y'
'y, -z, -x'
'y+1/2, x+1/2, -z+1/2'
'-y+1/2, -x+1/2, -z+1/2'
'-x+1/2, z+1/2, y+1/2'
'-x+1/2, -z+1/2, -y+1/2'
'z+1/2, -y+1/2, x+1/2'
'-z+1/2, -y+1/2, -x+1/2'
'-x, -y, -z'
'y-1/2, -x-1/2, -z-1/2'
'x, y, -z'
'-y-1/2, x-1/2, -z-1/2'
'-x-1/2, z-1/2, -y-1/2'
'-x, y, z'
'-x-1/2, -z-1/2, y-1/2'
'-z-1/2, -y-1/2, x-1/2'
'x, -y, z'
'z-1/2, -y-1/2, -x-1/2'
'-z, -x, -y'
'-y, -z, -x'
'y, z, -x'
'-z, x, y'
'y, -z, x'
'z, x, -y'
'z, -x, y'
'-y, z, x'
'-y-1/2, -x-1/2, z-1/2'
'y-1/2, x-1/2, z-1/2'
'x-1/2, -z-1/2, -y-1/2'
'x-1/2, z-1/2, y-1/2'
'-z-1/2, y-1/2, -x-1/2'
'z-1/2, y-1/2, x-1/2'

loop_
_atom_site_label
_atom_site_type_symbol
_atom_site_fract_x
_atom_site_fract_y
_atom_site_fract_z
_atom_site_U_iso_or_equiv
_atom_site_adp_type
_atom_site_occupancy
_atom_site_site_symmetry_order
_atom_site_calc_flag
_atom_site_refinement_flags_posn
_atom_site_refinement_flags_adp
_atom_site_refinement_flags_occupancy
O2 O 0.2500 0.2500 0.2500 0.080(3) Uani 1 6 d S TU P
O3 O 0.16596(12) 0.24984(11) 0.25384(15) 0.0899(14) Uani 1 1 d . U .
O1W O 0.16877(12) 0.33123(12) 0.2500 0.099(2) Uani 1 2 d S TU P
H1WA H 0.1448 0.3294 0.2418 0.149 Uiso 0.5 1 d GR U .
H1WB H 0.1703 0.3549 0.2585 0.149 Uiso 0.5 1 d GR U .
O4 O 0.19177(14) 0.20636(13) 0.28951(15) 0.0936(15) Uani 1 1 d . U .
C1 C 0.1662(2) 0.2202(2) 0.2695(3) 0.0974(18) Uani 1 1 d . U .
C5 C 0.09731(14) 0.14433(13) 0.2836(3) 0.217(3) Uani 1 1 d . U .
H5 H 0.0966 0.1209 0.2941 0.260 Uiso 1 1 calc R U .
C4 C 0.12981(12) 0.16475(15) 0.2845(2) 0.194(3) Uani 1 1 d G U .
H4 H 0.1508 0.1550 0.2956 0.233 Uiso 1 1 calc R U .
C2 C 0.13088(11) 0.19978(13) 0.2688(3) 0.166(3) Uani 1 1 d G U .
C3 C 0.09946(14) 0.21440(13) 0.2523(3) 0.191(3) Uani 1 1 d G U .
H3 H 0.1002 0.2378 0.2419 0.229 Uiso 1 1 calc R U .
C6 C 0.06697(12) 0.19398(15) 0.2515(3) 0.207(3) Uani 1 1 d G U .
H6 H 0.0459 0.2038 0.2404 0.249 Uiso 1 1 calc R U .
C7 C 0.06589(11) 0.15895(14) 0.2671(3) 0.225(3) Uani 1 1 d G U .
C8 C 0.0317(2) 0.1367(2) 0.2618(6) 0.259(4) Uani 1 1 d . U .
N1 N 0.0000 0.1557(3) 0.2623(7) 0.257(5) Uani 1 2 d S TU P
C9 C 0.0331(2) 0.0987(3) 0.2622(6) 0.283(4) Uani 1 1 d . U .
H9 H 0.0553 0.0861 0.2647 0.339 Uiso 1 1 calc R U .
C11 C 0.0000 0.0392(4) 0.2598(9) 0.316(6) Uani 1 2 d DS TU P
C10 C 0.0000 0.0803(4) 0.2587(10) 0.301(5) Uani 1 2 d S TU P
C12 C 0.0286(3) 0.0198(3) 0.2740(7) 0.335(6) Uani 1 1 d D U .
In1 In 0.21036(2) 0.28964(2) 0.2500 0.0621(3) Uani 1 2 d S TU P

loop_
_atom_site_aniso_label
_atom_site_aniso_U_11
_atom_site_aniso_U_22
_atom_site_aniso_U_33
_atom_site_aniso_U_23
_atom_site_aniso_U_13
_atom_site_aniso_U_12
O2 0.080(3) 0.080(3) 0.080(3) -0.007(3) -0.007(3) -0.007(3)
O3 0.068(2) 0.058(2) 0.144(4) -0.022(2) -0.007(3) -0.028(2)
O1W 0.069(2) 0.069(2) 0.159(7) -0.002(3) -0.002(3) 0.003(3)
O4 0.073(3) 0.077(3) 0.130(4) -0.002(3) 0.020(3) -0.015(2)
C1 0.062(3) 0.071(3) 0.159(5) -0.011(4) 0.016(3) -0.015(3)
C5 0.057(3) 0.079(4) 0.515(9) 0.018(6) 0.014(6) 0.000(3)
C4 0.064(4) 0.065(4) 0.453(9) 0.005(5) 0.016(5) -0.008(3)
C2 0.053(3) 0.059(3) 0.387(7) -0.010(5) 0.013(4) -0.006(3)
C3 0.055(3) 0.079(4) 0.437(9) -0.005(5) 0.008(5) 0.000(3)
C6 0.054(3) 0.070(4) 0.498(9) -0.003(6) 0.007(6) 0.003(3)
C7 0.044(3) 0.069(3) 0.564(9) 0.011(6) 0.008(5) 0.013(3)
C8 0.052(3) 0.073(4) 0.650(10) 0.017(6) 0.005(5) -0.001(3)
N1 0.042(4) 0.074(5) 0.655(13) 0.025(9) 0.000 0.000
C9 0.058(4) 0.081(4) 0.709(12) 0.005(8) 0.002(6) -0.001(3)
C11 0.056(5) 0.085(5) 0.807(16) -0.003(10) 0.000 0.000
C10 0.058(5) 0.083(5) 0.763(14) 0.002(9) 0.000 0.000
C12 0.077(5) 0.089(6) 0.838(18) -0.001(10) 0.002(8) 0.009(4)
In1 0.0582(3) 0.0582(3) 0.0700(4) -0.00582(17) -0.00582(17) -0.0077(2)

loop_
_atom_type_symbol
_atom_type_description
_atom_type_scat_dispersion_real
_atom_type_scat_dispersion_imag
_atom_type_scat_source
C C 0.0181 0.0091 'International Tables Vol C Tables 4.2.6.8 and 6.1.1.4'
H H 0.0000 0.0000 'International Tables Vol C Tables 4.2.6.8 and 6.1.1.4'
In In 0.0822 5.0449 'International Tables Vol C Tables 4.2.6.8 and 6.1.1.4'
N N 0.0311 0.0180 'International Tables Vol C Tables 4.2.6.8 and 6.1.1.4'
O O 0.0492 0.0322 'International Tables Vol C Tables 4.2.6.8 and 6.1.1.4'

loop_
_geom_angle_atom_site_label_1
_geom_angle_atom_site_label_2
_geom_angle_atom_site_label_3
_geom_angle
_geom_angle_site_symmetry_1
_geom_angle_site_symmetry_3
In1 O2 In1 120.0 . 12
In1 O2 In1 120.0 12 11
In1 O2 In1 120.0 . 11
C1 O3 In1 127.9(5) . .
C1 O4 In1 134.2(5) . 11
O3 C1 O4 128.1(7) . .
O3 C1 C2 115.4(7) . .
O4 C1 C2 116.1(7) . .
C4 C5 C7 120.0 . .
C5 C4 C2 120.0 . .
C4 C2 C1 118.3(5) . .
C3 C2 C1 121.6(5) . .
C3 C2 C4 120.0 . .
C6 C3 C2 120.0 . .
C7 C6 C3 120.0 . .
C5 C7 C8 121.9(6) . .
C6 C7 C5 120.0 . .
C6 C7 C8 117.7(7) . .
N1 C8 C7 115.6(8) . .
N1 C8 C9 123.0(8) . .
C9 C8 C7 120.7(8) . .
C8 N1 C8 118.0(11) 30 .
C10 C9 C8 116.9(10) . .
C12 C11 C10 122.0(13) . .
C12 C11 C10 122.0(13) 30 .
C12 C11 C12 99.9(17) . 30
C9 C10 C9 121.0(15) . 30
C9 C10 C11 118.8(8) 30 .
C9 C10 C11 118.8(8) . .
C11 C12 C12 121.3(9) . 33
O2 In1 O3 93.12(12) . .
O2 In1 O3 93.12(12) . 20
O2 In1 O1W 180.00(3) . .
O2 In1 O4 92.68(14) . 24
O2 In1 O4 92.68(14) . 12
O3 In1 O3 173.8(2) 20 .
O1W In1 O3 86.88(12) . .
O1W In1 O3 86.88(12) . 20
O4 In1 O3 89.0(2) 24 .
O4 In1 O3 89.0(2) 12 20
O4 In1 O3 90.68(19) 12 .
O4 In1 O3 90.68(19) 24 20
O4 In1 O1W 87.32(14) 24 .
O4 In1 O1W 87.32(14) 12 .
O4 In1 O4 174.6(3) 24 12

loop_
_geom_bond_atom_site_label_1
_geom_bond_atom_site_label_2
_geom_bond_distance
_geom_bond_site_symmetry_2
O2 In1 2.0300(6) .
O2 In1 2.0301(6) 12
O2 In1 2.0301(6) 11
O3 C1 1.213(9) .
O3 In1 2.164(4) .
O1W In1 2.130(6) .
O4 C1 1.278(11) .
O4 In1 2.113(5) 11
C1 C2 1.478(8) .
C5 C4 1.3900 .
C5 C7 1.3900 .
C4 C2 1.3900 .
C2 C3 1.3900 .
C3 C6 1.3900 .
C6 C7 1.3900 .
C7 C8 1.489(9) .
C8 N1 1.340(10) .
C8 C9 1.375(12) .
N1 C8 1.340(10) 30
C9 C10 1.375(12) .
C11 C10 1.49(2) .
C11 C12 1.352(14) 30
C11 C12 1.352(14) .
C10 C9 1.375(12) 30
C12 C12 1.43(2) 33
In1 O3 2.164(4) 20
In1 O4 2.113(5) 24
In1 O4 2.113(5) 12

loop_
_smtbx_masks_void_nr
_smtbx_masks_void_average_x
_smtbx_masks_void_average_y
_smtbx_masks_void_average_z
_smtbx_masks_void_volume
_smtbx_masks_void_count_electrons
1 -0.493 -0.479 -0.425 39047.7 14331.4
